data_4314370
loop_
_publ_author_name
'Marcin St\;epie\'n'
'Lechos\/law Latos-Gra\.zy\'nski'

_publ_section_title
;
 Core-Modified Porphyrin Incorporating a Phenolate Donor. Characterization
 of Pd(II), Ni(II), Zn(II), Cd(II), and Fe(III) Complexes
;
_journal_name_full 'Inorganic Chemistry'
_journal_page_first 6183
_journal_page_last 6193
_journal_paper_doi 10.1021/ic0345121
_journal_volume 42
_journal_year 2003
_chemical_formula_sum 'C50 H32 Cl5 D4 N3 O2 Zn'
_chemical_formula_weight 953.44
_chemical_name_systematic
;
Chlorozinc 6,11,16,21-tetraphenyl-22-acetoxybenziporphyrin
dichloromethane-d2 disolvate

;
_space_group_IT_number 11
_symmetry_cell_setting monoclinic
_symmetry_space_group_name_Hall '-P 2yb'
_symmetry_space_group_name_H-M 'P 1 21/m 1'
_atom_sites_solution_hydrogens geom
_atom_sites_solution_primary direct
_atom_sites_solution_secondary difmap
_audit_creation_method SHELXL-97
_cell_angle_alpha 90.00
_cell_angle_beta 102.527(5)
_cell_angle_gamma 90.00
_cell_formula_units_Z 2
_cell_length_a 10.0525(5)
_cell_length_b 17.7456(8)
_cell_length_c 12.3798(7)
_cell_measurement_reflns_used 5000
_cell_measurement_temperature 293(2)
_cell_volume 2155.83(19)
_computing_cell_refinement 'Oxford Diffraction (Poland) Sp. z o.o'
_computing_data_collection 'Oxford Diffraction (Poland) Sp. z o.o'
_computing_data_reduction 'Oxford Diffraction (Poland) Sp. z o.o'
_computing_molecular_graphics 'SHELXTL-NT V5.1, Bruker AXS 1999'
_computing_publication_material 'SHELXL-97 (Sheldrick, 1997)'
_computing_structure_refinement 'SHELXL-97 (Sheldrick, 1997)'
_computing_structure_solution 'SHELXS-97 (Sheldrick, 1990)'
_diffrn_ambient_temperature 293(2)
_diffrn_detector_area_resol_mean 512
_diffrn_measured_fraction_theta_full 0.922
_diffrn_measured_fraction_theta_max 0.922
_diffrn_measurement_device_type 'Kuma KM4CCD'
_diffrn_measurement_method '\o scan'
_diffrn_radiation_monochromator graphite
_diffrn_radiation_source 'fine-focus sealed tube'
_diffrn_radiation_type MoK\a
_diffrn_radiation_wavelength 0.71073
_diffrn_reflns_av_R_equivalents 0.0294
_diffrn_reflns_av_sigmaI/netI 0.0265
_diffrn_reflns_limit_h_max 13
_diffrn_reflns_limit_h_min -13
_diffrn_reflns_limit_k_max 19
_diffrn_reflns_limit_k_min -22
_diffrn_reflns_limit_l_max 15
_diffrn_reflns_limit_l_min -16
_diffrn_reflns_number 12978
_diffrn_reflns_theta_full 28.39
_diffrn_reflns_theta_max 28.39
_diffrn_reflns_theta_min 3.37
_diffrn_standards_number 'none (area detector data)'
_exptl_absorpt_coefficient_mu 0.925
_exptl_absorpt_correction_T_max 0.402
_exptl_absorpt_correction_T_min 0.341
_exptl_absorpt_correction_type psi-scan
_exptl_absorpt_process_details 'XPREP Ver. 5.1/NT (Bruker Analytical X-ray Systems, 1997)'
_exptl_crystal_colour dark
_exptl_crystal_density_diffrn 1.469
_exptl_crystal_density_method 'not measured'
_exptl_crystal_description 'irregular block'
_exptl_crystal_F_000 976
_exptl_crystal_size_max 0.60
_exptl_crystal_size_mid 0.60
_exptl_crystal_size_min 0.40
_refine_diff_density_max 0.675
_refine_diff_density_min -0.714
_refine_diff_density_rms 0.115
_refine_ls_extinction_method none
_refine_ls_goodness_of_fit_ref 1.324
_refine_ls_hydrogen_treatment mixed
_refine_ls_matrix_type full
_refine_ls_number_parameters 305
_refine_ls_number_reflns 5146
_refine_ls_number_restraints 0
_refine_ls_restrained_S_all 1.324
_refine_ls_R_factor_all 0.0687
_refine_ls_R_factor_gt 0.0649
_refine_ls_shift/su_max 0.031
_refine_ls_shift/su_mean 0.003
_refine_ls_structure_factor_coef Fsqd
_refine_ls_weighting_details 'w=1/[\s^2^(Fo^2^)+(0.0000P)^2^+12.9599P] where P=(Fo^2^+2Fc^2^)/3'
_refine_ls_weighting_scheme calc
_refine_ls_wR_factor_gt 0.1621
_refine_ls_wR_factor_ref 0.1636
_reflns_number_gt 4753
_reflns_number_total 5146
_reflns_threshold_expression >2sigma(I)
_cod_data_source_file ic0345121_3.cif
_cod_data_source_block ms025a
_cod_depositor_comments
;
The following automatic conversions were performed:

'_symmetry_cell_setting' value 'Monoclinic' changed to 'monoclinic'
according to the built-in table from CIF Core dictionary named
'cif_core.dic' version 2.4.1 from 2010-06-29.

Automatic conversion script
Id: cif_fix_values 1646 2011-03-28 12:23:43Z adriana 

The following automatic conversions were performed:

'_refine_ls_weighting_scheme' value 'calc
w=1/[\s^2^(Fo^2^)+(0.0000P)^2^+12.9599P] where P=(Fo^2^+2Fc^2^)/3'
was changed to 'calc'. New tag '_refine_ls_weighting_details' was
created. The value of the new tag was set to
'w=1/[\s^2^(Fo^2^)+(0.0000P)^2^+12.9599P] where P=(Fo^2^+2Fc^2^)/3'.

Automatic conversion script
Id: cif_fix_values 3143 2015-03-26 13:38:13Z robertas 
;
_cod_original_formula_sum 'C50 H32 D4 Cl5 N3 O2 Zn'
_cod_database_code 4314370

loop_
_symmetry_equiv_pos_as_xyz
'x, y, z'
'-x, y+1/2, -z'
'-x, -y, -z'
'x, -y-1/2, z'

loop_
_atom_site_label
_atom_site_type_symbol
_atom_site_fract_x
_atom_site_fract_y
_atom_site_fract_z
_atom_site_U_iso_or_equiv
_atom_site_adp_type
_atom_site_occupancy
_atom_site_calc_flag
_atom_site_refinement_flags
_atom_site_disorder_assembly
_atom_site_disorder_group
Zn1 Zn 0.14624(7) 0.2500 0.42355(5) 0.01132(16) Uani 1 d S . .
Cl1 Cl -0.08276(15) 0.2500 0.36319(12) 0.0216(3) Uani 1 d S . .
C01 C -0.1451(6) 0.2500 0.6572(5) 0.0186(12) Uani 1 d S . .
H01 H -0.2356 0.2500 0.6636 0.022 Uiso 1 calc SR . .
C02 C -0.0774(4) 0.1823(2) 0.6524(3) 0.0159(8) Uani 1 d . . .
H02 H -0.1234 0.1371 0.6549 0.019 Uiso 1 calc R . .
C03 C 0.0588(4) 0.1812(2) 0.6439(3) 0.0127(7) Uani 1 d . . .
C04 C 0.1277(4) 0.1091(2) 0.6375(3) 0.0127(7) Uani 1 d . . .
C05 C 0.1964(4) 0.0930(2) 0.5555(3) 0.0143(8) Uani 1 d . . .
C06 C 0.2712(4) 0.0242(2) 0.5478(3) 0.0185(8) Uani 1 d . . .
H06 H 0.2897 -0.0138 0.6006 0.022 Uiso 1 calc R . .
C07 C 0.3087(5) 0.0253(2) 0.4503(3) 0.0196(9) Uani 1 d . . .
H07 H 0.3564 -0.0123 0.4225 0.024 Uiso 1 calc R . .
C08 C 0.2607(4) 0.0967(2) 0.3955(3) 0.0147(8) Uani 1 d . . .
C09 C 0.2820(4) 0.1151(2) 0.2885(3) 0.0153(8) Uani 1 d . . .
C10 C 0.2693(4) 0.1875(2) 0.2449(3) 0.0142(8) Uani 1 d . . .
C11 C 0.2961(4) 0.2117(2) 0.1387(3) 0.0157(8) Uani 1 d . . .
H11 H 0.3105 0.1805 0.0819 0.019 Uiso 1 calc R . .
C12 C 0.1260(6) 0.2500 0.6451(5) 0.0128(10) Uani 1 d S . .
N13 N 0.1985(3) 0.13826(19) 0.4622(3) 0.0130(6) Uani 1 d . . .
N14 N 0.2460(5) 0.2500 0.3032(4) 0.0136(9) Uani 1 d S . .
C15 C 0.1158(4) 0.0536(2) 0.7240(3) 0.0172(8) Uani 1 d . . .
C16 C 0.1368(4) 0.0784(2) 0.8339(3) 0.0186(8) Uani 1 d . . .
H16 H 0.1571 0.1288 0.8505 0.022 Uiso 1 calc R . .
C17 C 0.1278(5) 0.0287(3) 0.9178(4) 0.0259(10) Uani 1 d . . .
H17 H 0.1434 0.0455 0.9906 0.031 Uiso 1 calc R . .
C18 C 0.0951(7) -0.0467(3) 0.8933(4) 0.0356(13) Uani 1 d . . .
H18 H 0.0900 -0.0802 0.9499 0.043 Uiso 1 calc R . .
C19 C 0.0703(6) -0.0717(3) 0.7848(4) 0.0298(11) Uani 1 d . . .
H19 H 0.0457 -0.1216 0.7685 0.036 Uiso 1 calc R . .
C20 C 0.0821(5) -0.0224(3) 0.7002(4) 0.0220(9) Uani 1 d . . .
H20 H 0.0677 -0.0396 0.6277 0.026 Uiso 1 calc R . .
C21 C 0.3367(5) 0.0540(2) 0.2279(3) 0.0195(9) Uani 1 d . . .
C22 C 0.4629(5) 0.0627(3) 0.1993(4) 0.0256(10) Uani 1 d . . .
H22 H 0.5098 0.1080 0.2144 0.031 Uiso 1 calc R . .
C23 C 0.5194(6) 0.0043(3) 0.1484(4) 0.0376(14) Uani 1 d . . .
H23 H 0.6025 0.0112 0.1283 0.045 Uiso 1 calc R . .
C24 C 0.4517(7) -0.0639(3) 0.1280(4) 0.0424(16) Uani 1 d . . .
H24 H 0.4904 -0.1033 0.0958 0.051 Uiso 1 calc R . .
C25 C 0.3258(7) -0.0736(3) 0.1556(4) 0.0376(14) Uani 1 d . . .
H25 H 0.2799 -0.1192 0.1409 0.045 Uiso 1 calc R . .
C26 C 0.2681(6) -0.0151(3) 0.2052(4) 0.0256(10) Uani 1 d . . .
H26 H 0.1839 -0.0218 0.2232 0.031 Uiso 1 calc R . .
O27 O 0.2665(4) 0.2500 0.6452(3) 0.0135(8) Uani 1 d S . .
C28 C 0.3521(6) 0.2500 0.7492(5) 0.0164(11) Uani 1 d S . .
O29 O 0.3113(5) 0.2500 0.8326(4) 0.0237(10) Uani 1 d S . .
C30 C 0.4967(6) 0.2500 0.7374(6) 0.0230(13) Uani 1 d S . .
H30A H 0.4992 0.2500 0.6603 0.035 Uiso 0.50 calc SPR . .
H30B H 0.5420 0.2058 0.7721 0.035 Uiso 0.25 calc PR . .
H30C H 0.5420 0.2942 0.7721 0.035 Uiso 0.25 calc PR . .
H30D H 0.5562 0.2500 0.8094 0.035 Uiso 0.50 calc SPR . .
H30E H 0.5134 0.2942 0.6976 0.035 Uiso 0.25 calc PR . .
H30F H 0.5134 0.2058 0.6976 0.035 Uiso 0.25 calc PR . .
Cl2A Cl 0.8766(4) 0.2500 -0.0155(8) 0.0464(16) Uani 0.93(2) d SP . 1
Cl2B Cl 0.901(4) 0.2500 0.035(5) 0.021(10) Uiso 0.07(2) d SP . 2
C1C C 0.7737(12) 0.2253(7) 0.0807(9) 0.042(3) Uani 0.50 d P . .
H1C1 H 0.7545 0.1717 0.0751 0.051 Uiso 0.50 calc PR A 1
H1C2 H 0.8243 0.2356 0.1552 0.051 Uiso 0.50 calc PR A 1
Cl3 Cl 0.6227(3) 0.27392(18) 0.0577(3) 0.0502(8) Uani 0.50 d P . .
Cl4 Cl -0.42792(13) 0.16725(7) 0.47878(11) 0.0339(3) Uani 1 d . . .
C2C C -0.4071(8) 0.2500 0.4055(7) 0.0320(16) Uani 1 d S . .
H2C1 H -0.3169 0.2500 0.3895 0.038 Uiso 1 calc SR . .
H2C2 H -0.4731 0.2500 0.3355 0.038 Uiso 1 calc SR . .

loop_
_atom_site_aniso_label
_atom_site_aniso_U_11
_atom_site_aniso_U_22
_atom_site_aniso_U_33
_atom_site_aniso_U_23
_atom_site_aniso_U_13
_atom_site_aniso_U_12
Zn1 0.0119(3) 0.0103(3) 0.0126(3) 0.000 0.0045(2) 0.000
Cl1 0.0129(6) 0.0319(8) 0.0194(7) 0.000 0.0022(5) 0.000
C01 0.012(3) 0.024(3) 0.021(3) 0.000 0.005(2) 0.000
C02 0.0144(19) 0.018(2) 0.0155(18) 0.0011(15) 0.0035(15) -0.0042(15)
C03 0.0132(18) 0.0136(18) 0.0116(17) 0.0027(14) 0.0035(14) -0.0016(15)
C04 0.0122(17) 0.0120(18) 0.0135(17) 0.0003(14) 0.0021(14) -0.0026(14)
C05 0.0163(18) 0.0139(18) 0.0129(17) 0.0004(15) 0.0034(15) -0.0008(15)
C06 0.025(2) 0.0153(19) 0.0162(19) 0.0032(16) 0.0061(16) 0.0058(17)
C07 0.027(2) 0.0145(19) 0.0175(19) 0.0011(16) 0.0053(17) 0.0079(17)
C08 0.0161(18) 0.0133(18) 0.0149(18) -0.0019(15) 0.0038(15) 0.0010(15)
C09 0.0188(19) 0.0124(18) 0.0147(18) -0.0006(15) 0.0041(15) 0.0024(15)
C10 0.0154(18) 0.0148(19) 0.0133(18) -0.0020(15) 0.0048(15) -0.0011(15)
C11 0.0198(19) 0.016(2) 0.0124(18) -0.0007(15) 0.0055(15) 0.0016(16)
C12 0.013(3) 0.013(3) 0.012(2) 0.000 0.003(2) 0.000
N13 0.0142(15) 0.0111(15) 0.0137(15) 0.0008(13) 0.0031(12) 0.0015(12)
N14 0.015(2) 0.012(2) 0.014(2) 0.000 0.0039(18) 0.000
C15 0.020(2) 0.017(2) 0.0156(19) 0.0032(16) 0.0058(16) 0.0000(16)
C16 0.023(2) 0.0138(19) 0.019(2) 0.0009(16) 0.0046(17) -0.0032(16)
C17 0.040(3) 0.025(2) 0.0135(19) 0.0016(18) 0.0069(19) -0.005(2)
C18 0.063(4) 0.024(2) 0.022(2) 0.009(2) 0.014(2) -0.006(2)
C19 0.050(3) 0.014(2) 0.026(2) 0.0054(18) 0.009(2) -0.006(2)
C20 0.030(2) 0.017(2) 0.019(2) -0.0028(17) 0.0057(18) -0.0041(18)
C21 0.032(2) 0.0144(19) 0.0129(18) 0.0011(15) 0.0075(17) 0.0070(18)
C22 0.032(2) 0.028(2) 0.019(2) 0.0041(18) 0.0097(19) 0.014(2)
C23 0.050(3) 0.045(3) 0.022(2) 0.006(2) 0.016(2) 0.028(3)
C24 0.075(4) 0.034(3) 0.020(2) 0.004(2) 0.015(3) 0.040(3)
C25 0.075(4) 0.016(2) 0.019(2) -0.0008(18) 0.002(2) 0.015(3)
C26 0.044(3) 0.015(2) 0.017(2) 0.0002(17) 0.0060(19) 0.007(2)
O27 0.0093(18) 0.0155(19) 0.0164(19) 0.000 0.0043(15) 0.000
C28 0.013(3) 0.015(3) 0.020(3) 0.000 0.002(2) 0.000
O29 0.020(2) 0.035(3) 0.017(2) 0.000 0.0040(18) 0.000
C30 0.009(3) 0.031(3) 0.029(3) 0.000 0.004(2) 0.000
Cl2A 0.0417(14) 0.0265(11) 0.072(5) 0.000 0.014(2) 0.000
C1C 0.050(7) 0.040(6) 0.030(5) -0.006(4) -0.006(5) 0.015(5)
Cl3 0.0443(15) 0.053(2) 0.0532(17) 0.0132(13) 0.0108(13) 0.0191(12)
Cl4 0.0303(6) 0.0267(6) 0.0392(7) -0.0050(5) -0.0048(5) -0.0013(5)
C2C 0.022(3) 0.037(4) 0.038(4) 0.000 0.010(3) 0.000

loop_
_atom_type_symbol
_atom_type_description
_atom_type_scat_dispersion_real
_atom_type_scat_dispersion_imag
_atom_type_scat_source
C C 0.0033 0.0016 'International Tables Vol C Tables 4.2.6.8 and 6.1.1.4'
H H 0.0000 0.0000 'International Tables Vol C Tables 4.2.6.8 and 6.1.1.4'
N N 0.0061 0.0033 'International Tables Vol C Tables 4.2.6.8 and 6.1.1.4'
O O 0.0106 0.0060 'International Tables Vol C Tables 4.2.6.8 and 6.1.1.4'
Cl Cl 0.1484 0.1585 'International Tables Vol C Tables 4.2.6.8 and 6.1.1.4'
Zn Zn 0.2839 1.4301 'International Tables Vol C Tables 4.2.6.8 and 6.1.1.4'

loop_
_geom_angle_atom_site_label_1
_geom_angle_atom_site_label_2
_geom_angle_atom_site_label_3
_geom_angle
_geom_angle_site_symmetry_1
_geom_angle_site_symmetry_3
_geom_angle_publ_flag
N14 Zn1 N13 91.70(10) . 4_565 ?
N14 Zn1 N13 91.70(10) . . ?
N13 Zn1 N13 144.77(19) 4_565 . ?
N14 Zn1 Cl1 113.53(15) . . ?
N13 Zn1 Cl1 105.33(9) 4_565 . ?
N13 Zn1 Cl1 105.33(9) . . ?
N14 Zn1 O27 124.74(16) . . ?
N13 Zn1 O27 74.67(9) 4_565 . ?
N13 Zn1 O27 74.67(9) . . ?
Cl1 Zn1 O27 121.73(9) . . ?
N14 Zn1 C12 154.24(19) . . ?
N13 Zn1 C12 80.94(10) 4_565 . ?
N13 Zn1 C12 80.94(10) . . ?
Cl1 Zn1 C12 92.23(12) . . ?
O27 Zn1 C12 29.50(13) . . ?
C02 C01 C02 119.8(5) 4_565 . ?
C01 C02 C03 120.8(4) . . ?
C12 C03 C02 118.0(4) . . ?
C12 C03 C04 122.1(4) . . ?
C02 C03 C04 119.9(4) . . ?
C05 C04 C03 122.7(4) . . ?
C05 C04 C15 121.9(4) . . ?
C03 C04 C15 115.4(3) . . ?
C04 C05 N13 125.8(4) . . ?
C04 C05 C06 125.1(4) . . ?
N13 C05 C06 109.0(3) . . ?
C07 C06 C05 107.4(4) . . ?
C06 C07 C08 107.5(4) . . ?
N13 C08 C09 128.6(4) . . ?
N13 C08 C07 109.6(3) . . ?
C09 C08 C07 121.8(4) . . ?
C10 C09 C08 123.6(4) . . ?
C10 C09 C21 119.4(4) . . ?
C08 C09 C21 116.6(4) . . ?
N14 C10 C09 123.7(4) . . ?
N14 C10 C11 108.8(4) . . ?
C09 C10 C11 126.9(4) . . ?
C11 C11 C10 107.0(2) 4_565 . ?
C03 C12 C03 122.2(5) . 4_565 ?
C03 C12 O27 118.9(3) . . ?
C03 C12 O27 118.9(3) 4_565 . ?
C03 C12 Zn1 97.4(3) . . ?
C03 C12 Zn1 97.4(3) 4_565 . ?
O27 C12 Zn1 73.5(3) . . ?
C08 N13 C05 106.3(3) . . ?
C08 N13 Zn1 120.3(3) . . ?
C05 N13 Zn1 133.1(3) . . ?
C10 N14 C10 108.0(5) 4_565 . ?
C10 N14 Zn1 124.9(2) 4_565 . ?
C10 N14 Zn1 124.9(2) . . ?
C16 C15 C20 119.0(4) . . ?
C16 C15 C04 118.3(4) . . ?
C20 C15 C04 122.7(4) . . ?
C17 C16 C15 120.5(4) . . ?
C16 C17 C18 120.1(4) . . ?
C19 C18 C17 120.2(4) . . ?
C18 C19 C20 120.1(4) . . ?
C19 C20 C15 120.2(4) . . ?
C22 C21 C26 118.6(4) . . ?
C22 C21 C09 120.1(4) . . ?
C26 C21 C09 121.2(4) . . ?
C23 C22 C21 120.8(5) . . ?
C24 C23 C22 120.0(5) . . ?
C23 C24 C25 120.0(5) . . ?
C24 C25 C26 120.2(5) . . ?
C25 C26 C21 120.4(5) . . ?
C28 O27 C12 114.9(4) . . ?
C28 O27 Zn1 168.1(3) . . ?
C12 O27 Zn1 77.0(3) . . ?
O29 C28 O27 123.0(5) . . ?
O29 C28 C30 127.6(6) . . ?
O27 C28 C30 109.3(5) . . ?
C1C Cl2A C1C 28.3(7) 4_565 . ?
Cl3 C1C Cl2A 112.6(6) . . ?
Cl3 Cl3 C1C 90.5(5) 4_565 4_565 ?
Cl3 Cl3 C1C 59.8(4) 4_565 . ?
C1C Cl3 C1C 30.7(8) 4_565 . ?
Cl4 C2C Cl4 112.9(4) 4_565 . ?

loop_
_geom_bond_atom_site_label_1
_geom_bond_atom_site_label_2
_geom_bond_distance
_geom_bond_site_symmetry_2
_geom_bond_publ_flag
Zn1 N14 1.969(5) . ?
Zn1 N13 2.080(3) 4_565 ?
Zn1 N13 2.080(3) . ?
Zn1 Cl1 2.2609(16) . ?
Zn1 O27 2.748(4) . ?
Zn1 C12 2.794(6) . ?
C01 C02 1.389(5) 4_565 ?
C01 C02 1.389(5) . ?
C02 C03 1.395(5) . ?
C03 C12 1.394(5) . ?
C03 C04 1.466(5) . ?
C04 C05 1.376(5) . ?
C04 C15 1.479(5) . ?
C05 N13 1.410(5) . ?
C05 C06 1.448(6) . ?
C06 C07 1.339(6) . ?
C07 C08 1.469(6) . ?
C08 N13 1.356(5) . ?
C08 C09 1.426(6) . ?
C09 C10 1.389(6) . ?
C09 C21 1.490(6) . ?
C10 N14 1.370(5) . ?
C10 C11 1.462(5) . ?
C11 C11 1.361(8) 4_565 ?
C12 C03 1.394(5) 4_565 ?
C12 O27 1.412(7) . ?
N14 C10 1.370(5) 4_565 ?
C15 C16 1.403(6) . ?
C15 C20 1.404(6) . ?
C16 C17 1.380(6) . ?
C17 C18 1.395(7) . ?
C18 C19 1.385(7) . ?
C19 C20 1.390(6) . ?
C21 C22 1.398(7) . ?
C21 C26 1.405(6) . ?
C22 C23 1.396(7) . ?
C23 C24 1.385(9) . ?
C24 C25 1.391(9) . ?
C25 C26 1.395(7) . ?
O27 C28 1.384(7) . ?
C28 O29 1.190(8) . ?
C28 C30 1.492(8) . ?
Cl2A C1C 1.793(14) 4_565 ?
Cl2A C1C 1.793(14) . ?
Cl2B C1C 1.57(3) 4_565 ?
C1C Cl3 1.715(11) . ?
Cl3 Cl3 0.849(6) 4_565 ?
Cl3 C1C 1.482(12) 4_565 ?
Cl4 C2C 1.762(4) . ?
C2C Cl4 1.762(4) 4_565 ?
